data_1577164
loop_
_publ_author_name
'Leypold, Mario'
'Poli, Lorenzo'
'Earl, Max'
'Putra, Okky D.'
'Kwapien, Karolina'
'Lewis, Richard J.'
'Murphy, John J.'
'Passamonti, Marta'
'von Sydow, Lena M.'
'Spelling, Victor'
'Asproudis, Ioannis'
'Sardana, Malvika'
'Gatti, Claudia'
'Seki, Hikaru'
'Lemaitre, Thomas'
'Juskaite, Radvile'
'Gopalakrishnan, Ranganath'
'Francis, Stuart J.'
'Gardelli, Cristina'
'Norrby, Per-Ola'
'Czechtizky, Werngard'

_publ_section_title
;
 Regioselective synthesis of aza-saccharins via anionic [1,4] Fries-type
 rearrangement of aryl sulfonimidoyl fluorides
;
_journal_name_full 'Chemical Science'
_journal_paper_doi 10.1039/D6SC00432F
_journal_year 2026
_chemical_formula_moiety 'C19 H12 Cl N5 O2 S, 2(C2 H6 O S)'
_chemical_formula_sum 'C23 H24 Cl N5 O4 S3'
_chemical_formula_weight 566.10
_space_group_crystal_system triclinic
_space_group_IT_number 2
_space_group_name_Hall '-P 1'
_space_group_name_H-M_alt 'P -1'
_atom_sites_solution_hydrogens mixed
_atom_sites_solution_primary dual
_audit_creation_date 2022-12-06
_audit_creation_method
;
Olex2 1.5
(compiled 2022.04.07 svn.rca3783a0 for OlexSys, GUI svn.r6498)
;
_audit_update_record
;
2025-12-18 deposited with the CCDC.	2026-04-17 downloaded from the CCDC.
;
_cell_angle_alpha 85.3950(10)
_cell_angle_beta 82.9180(10)
_cell_angle_gamma 66.468(2)
_cell_formula_units_Z 6
_cell_length_a 14.4189(2)
_cell_length_b 15.0573(3)
_cell_length_c 19.8047(2)
_cell_measurement_reflns_used 66685
_cell_measurement_temperature 100(2)
_cell_measurement_theta_max 78.8490
_cell_measurement_theta_min 3.3540
_cell_volume 3909.85(12)
_computing_cell_refinement 'CrysAlisPro 1.171.42.46a (Rigaku OD, 2022)'
_computing_data_collection 'CrysAlisPro 1.171.42.46a (Rigaku OD, 2022)'
_computing_data_reduction 'CrysAlisPro 1.171.42.46a (Rigaku OD, 2022)'
_computing_molecular_graphics 'Olex2 1.5 (Dolomanov et al., 2009)'
_computing_publication_material 'Olex2 1.5 (Dolomanov et al., 2009)'
_computing_structure_refinement 'SHELXL 2018/3 (Sheldrick, 2015)'
_computing_structure_solution 'SHELXT 2018/2 (Sheldrick, 2018)'
_diffrn_ambient_environment N~2~
_diffrn_ambient_temperature 100(2)
_diffrn_detector 'Hybrid Pixel Array Detector'
_diffrn_detector_area_resol_mean 10.0000
_diffrn_detector_type 'HyPix-Arc 100'
_diffrn_measured_fraction_theta_full 0.999
_diffrn_measured_fraction_theta_max 0.934
_diffrn_measurement_details
;
List of Runs (angles in degrees, time in seconds):

  # Type    Start    End  Width  t~exp~   \w     \q     \k     \f   Frames
#--------------------------------------------------------------------------
  1  \w     41.00 114.00   0.50    0.30    --   50.70-137.00  75.00  146
  2  \w     38.00 111.00   0.50    0.30    --   50.70-132.00-107.00  146
  3  \w   -124.00 -66.00   0.50    0.30    --  -51.20-137.00  75.00  116
  4  \w   -125.00 -69.00   0.50    0.30    --  -51.20-132.00-107.00  112
  5  \w    -91.00 -17.00   0.50    0.30    --  -51.20 132.00 -39.00  148
  6  \w    -95.00 -19.00   0.50    0.30    --  -51.20 137.00 137.00  152
  7  \w    -95.00 -19.00   0.50    0.71    --  -79.95 137.00 137.00  152
  8  \w   -154.00 -69.00   0.50    0.71    --  -79.95-132.00-107.00  170
  9  \w   -153.00 -66.00   0.50    0.71    --  -79.95-137.00  75.00  174
 10  \w     91.00 170.00   0.50    0.71    --   96.59 132.00 -39.00  158
 11  \w     41.00 121.00   0.50    0.71    --   96.59-137.00  75.00  160
 12  \w     87.00 170.00   0.50    0.71    --   96.59 137.00 137.00  166
 13  \w     38.00 117.00   0.50    0.71    --   96.59-132.00-107.00  158
 14  \w     41.00 120.00   0.50    0.71    --  108.39-137.00  75.00  158
 15  \w     87.00 178.00   0.50    0.71    --  108.39 137.00 137.00  182
 16  \w     38.00 117.00   0.50    0.71    --  108.39-132.00-107.00  158
 17  \w     91.00 178.00   0.50    0.71    --  108.39 132.00 -39.00  174
 18  \w     -1.00  25.00   0.50    0.30    --   36.00  94.00-103.74   52
 19  \w      1.00  28.00   0.50    0.30    --   36.00  91.00  42.31   54
 20  \w     17.00  43.00   0.50    0.30    --   44.00  78.00   3.33   52
 21  \w     80.00 119.00   0.50    0.30    --   50.70  77.00 -90.00   78
 22  \w   -120.00 -80.00   0.50    0.30    --  -51.20 -77.00  30.00   80
 23  \w   -131.00 -37.00   0.50    0.30    --  -60.00 -70.00 101.11  188
 24  \w   -145.00 -50.00   0.50    0.71    --  -72.00 -65.00  73.31  190
 25  \w   -148.00 -80.00   0.50    0.71    --  -79.95 -77.00-180.00  136
 26  \w   -159.00 -68.00   0.50    0.71    --  -88.50 -72.00 -12.44  182
 27  \w   -159.00 -68.00   0.50    0.71    --  -88.50 -72.00 -45.34  182
 28  \w     28.00 105.00   0.50    0.71    --   96.59 -95.00 -60.00  154
 29  \w     95.00 171.00   0.50    0.71    --   96.59 125.00 -60.00  152
 30  \w     95.00 171.00   0.50    0.71    --   96.59 125.00 120.00  152
 31  \w     95.00 171.00   0.50    0.71    --   96.59 125.00  30.00  152
 32  \w     34.00 112.00   0.50    0.71    --   96.59-125.00 150.00  156
 33  \w     80.00 165.00   0.50    0.71    --   96.59  77.00-150.00  170
 34  \w     40.00 105.00   0.50    0.71    --  108.39 -95.00 -90.00  130
 35  \w     31.00 125.00   0.50    0.71    --  108.39 -45.00  30.00  188
 36  \w     40.00 105.00   0.50    0.71    --  108.39 -95.00  90.00  130
 37  \w     82.00 177.00   0.50    0.71    --  108.39  77.00  30.00  190
 38  \w    -36.00  -7.00   0.50    0.30    --   16.00 117.00 165.06   58
 39  \w     12.00  41.00   0.50    0.30    --   40.00  80.00 -72.63   58
 40  \w     17.00  43.00   0.50    0.30    --   44.00  78.00 165.34   52
 41  \w     16.00  43.00   0.50    0.30    --   44.00  79.00 -46.21   54
 42  \w     17.00  43.00   0.50    0.30    --   44.00  78.00-149.18   52
 43  \w     17.00  43.00   0.50    0.30    --   44.00  78.00  71.41   52
 44  \w     36.00 131.00   0.50    0.30    --   60.00  72.00  21.93  190
 45  \w     40.00 135.00   0.50    0.30    --   64.00  72.00-147.45  190
 46  \w   -151.00 -77.00   0.50    0.71    --  -80.00 -71.00  42.24  148
 47  \w   -155.00 -61.00   0.50    0.71    --  -84.00 -70.00-102.41  188
 48  \w   -160.00 -66.00   0.50    0.71    --  -88.50 -69.00 157.77  188
 49  \w     80.00 165.00   0.50    0.71    --   96.59  77.00  90.00  170
;
_diffrn_measurement_device 'four-circle diffractometer'
_diffrn_measurement_device_type 'XtaLAB Synergy, Dualflex, HyPix-Arc 100'
_diffrn_measurement_method '\w scans'
_diffrn_orient_matrix_type 'CrysAlisPro convention (1999,Acta A55,543-557)'
_diffrn_orient_matrix_UB_11 -0.1134970000
_diffrn_orient_matrix_UB_12 0.0247956000
_diffrn_orient_matrix_UB_13 0.0223351000
_diffrn_orient_matrix_UB_21 -0.0218460000
_diffrn_orient_matrix_UB_22 0.0131895000
_diffrn_orient_matrix_UB_23 -0.0751729000
_diffrn_orient_matrix_UB_31 0.0189259000
_diffrn_orient_matrix_UB_32 -0.1080690000
_diffrn_orient_matrix_UB_33 -0.0012833000
_diffrn_radiation_monochromator mirror
_diffrn_radiation_probe x-ray
_diffrn_radiation_type 'Cu K\a'
_diffrn_radiation_wavelength 1.54184
_diffrn_reflns_av_R_equivalents 0.0368
_diffrn_reflns_av_unetI/netI 0.0218
_diffrn_reflns_Laue_measured_fraction_full 0.999
_diffrn_reflns_Laue_measured_fraction_max 0.934
_diffrn_reflns_limit_h_max 18
_diffrn_reflns_limit_h_min -18
_diffrn_reflns_limit_k_max 16
_diffrn_reflns_limit_k_min -18
_diffrn_reflns_limit_l_max 24
_diffrn_reflns_limit_l_min -24
_diffrn_reflns_number 102474
_diffrn_reflns_point_group_measured_fraction_full 0.999
_diffrn_reflns_point_group_measured_fraction_max 0.934
_diffrn_reflns_theta_full 67.684
_diffrn_reflns_theta_max 79.830
_diffrn_reflns_theta_min 3.203
_diffrn_source 'micro-focus sealed X-ray tube'
_diffrn_source_type 'PhotonJet (Cu) X-ray Source'
_exptl_absorpt_coefficient_mu 3.885
_exptl_absorpt_correction_T_max 1.000
_exptl_absorpt_correction_T_min 0.562
_exptl_absorpt_correction_type gaussian
_exptl_absorpt_process_details
;
CrysAlisPro 1.171.42.46a (Rigaku Oxford Diffraction, 2022)
Numerical absorption correction based on gaussian integration over
a multifaceted crystal model
Empirical absorption correction using spherical harmonics,
implemented in SCALE3 ABSPACK scaling algorithm.
;
_exptl_crystal_colour 'clear colourless'
_exptl_crystal_colour_lustre clear
_exptl_crystal_colour_primary colourless
_exptl_crystal_density_diffrn 1.443
_exptl_crystal_description block
_exptl_crystal_F_000 1764
_exptl_crystal_preparation 'The material was recrystallized from DMSO by slow evaporation'
_exptl_crystal_recrystallization_method 'The material was recrystallised from DMSO by slow evaporation'
_exptl_crystal_size_max 0.236
_exptl_crystal_size_mid 0.184
_exptl_crystal_size_min 0.113
_refine_diff_density_max 0.810
_refine_diff_density_min -0.588
_refine_diff_density_rms 0.071
_refine_ls_extinction_method none
_refine_ls_goodness_of_fit_ref 1.055
_refine_ls_hydrogen_treatment mixed
_refine_ls_matrix_type full
_refine_ls_number_parameters 1000
_refine_ls_number_reflns 15917
_refine_ls_number_restraints 0
_refine_ls_restrained_S_all 1.055
_refine_ls_R_factor_all 0.0440
_refine_ls_R_factor_gt 0.0391
_refine_ls_shift/su_max 0.002
_refine_ls_shift/su_mean 0.000
_refine_ls_structure_factor_coef Fsqd
_refine_ls_weighting_details 'w=1/[\s^2^(Fo^2^)+(0.0528P)^2^+4.2397P] where P=(Fo^2^+2Fc^2^)/3'
_refine_ls_weighting_scheme calc
_refine_ls_wR_factor_gt 0.1039
_refine_ls_wR_factor_ref 0.1100
_reflns_Friedel_coverage 0.000
_reflns_number_gt 14630
_reflns_number_total 15917
_reflns_threshold_expression 'I > 2\s(I)'
_cod_data_source_file d6sc00432f2.cif
_cod_data_source_block az14355398
_cod_database_code 1577164
_shelx_shelxl_version_number 2018/3
_chemical_oxdiff_formula 'C H N O S Cl'
_chemical_oxdiff_usercomment Mario
_shelx_space_group_comment
;
The symmetry employed for this shelxl refinement is uniquely defined
by the following loop, which should always be used as a source of
symmetry information in preference to the above space-group names.
They are only intended as comments.
;
_shelx_estimated_absorpt_t_max 0.668
_shelx_estimated_absorpt_t_min 0.461
_olex2_refinement_description
;
1. Fixed Uiso
 At 1.2 times of:
  All C(H) groups
 At 1.5 times of:
  All C(H,H,H) groups
2.a Aromatic/amide H refined with riding coordinates:
 C1(H1), C2(H2A), C3(H3), C4(H4), C5(H5), C8(H8), C15(H15), C17(H17), C20(H20),
  C21(H21), C22(H22), C23(H23), C24(H24), C27(H27), C34(H34), C36(H36),
 C39(H39), C40(H40), C41(H41), C42(H42), C43(H43), C46(H46), C53(H53), C55(H55)
2.b Idealised Me refined as rotating group:
 C10(H10A,H10B,H10C), C29(H29A,H29B,H29C), C48(H48A,H48B,H48C), C58(H58A,H58B,
 H58C), C59(H59A,H59B,H59C), C60(H60A,H60B,H60C), C61(H61A,H61B,H61C), C62(H62A,
 H62B,H62C), C63(H63A,H63B,H63C), C64(H64A,H64B,H64C), C65(H65A,H65B,H65C),
 C66(H66A,H66B,H66C), C67(H67A,H67B,H67C), C68(H68A,H68B,H68C), C69(H69A,H69B,
 H69C)
;
_olex2_exptl_crystal_mounting_method 'The crystal was mounted on a MITIGEN holder in perfluoroether oil'
_olex2_submission_original_sample_id PSX_283
_olex2_submission_special_instructions 'No special instructions were received'
_oxdiff_exptl_absorpt_empirical_details
;
Empirical correction (ABSPACK) includes:
- Absorption correction using spherical harmonics
- Frame scaling
;
_oxdiff_exptl_absorpt_empirical_full_max 1.997
_oxdiff_exptl_absorpt_empirical_full_min 0.604

loop_
_space_group_symop_operation_xyz
'x, y, z'
'-x, -y, -z'

loop_
_atom_site_label
_atom_site_type_symbol
_atom_site_fract_x
_atom_site_fract_y
_atom_site_fract_z
_atom_site_U_iso_or_equiv
_atom_site_adp_type
_atom_site_occupancy
_atom_site_site_symmetry_order
_atom_site_calc_flag
_atom_site_refinement_flags_posn
_atom_site_refinement_flags_adp
_atom_site_refinement_flags_occupancy
_atom_site_disorder_assembly
_atom_site_disorder_group
Cl1 Cl 0.17021(4) 0.37421(4) 0.71401(3) 0.03205(12) Uani 1 1 d . . . . .
S1 S 0.25593(3) 0.00247(3) 0.82506(2) 0.01940(10) Uani 1 1 d . . . . .
O1 O 0.01886(11) -0.00274(11) 0.78706(8) 0.0276(3) Uani 1 1 d . . . . .
O2 O 0.35524(11) -0.04147(10) 0.78850(7) 0.0246(3) Uani 1 1 d . . . . .
N1 N 0.09418(12) 0.08065(11) 0.93815(8) 0.0192(3) Uani 1 1 d . . . . .
N2 N 0.21977(13) 0.01662(12) 1.01420(9) 0.0203(3) Uani 1 1 d . . . . .
H2 H 0.287(2) -0.017(2) 1.0175(14) 0.033(7) Uiso 1 1 d . . . . .
N3 N 0.27199(12) 0.00881(12) 0.90106(8) 0.0209(3) Uani 1 1 d . . . . .
N4 N 0.18067(13) -0.04813(12) 0.81771(9) 0.0228(3) Uani 1 1 d . . . . .
N5 N -0.13922(15) 0.19082(16) 0.70304(11) 0.0374(5) Uani 1 1 d . . . . .
C1 C -0.10620(16) 0.19123(16) 0.91133(11) 0.0269(4) Uani 1 1 d . . . . .
H1 H -0.052354 0.182082 0.876206 0.032 Uiso 1 1 calc R U . . .
C2 C -0.20620(17) 0.23869(17) 0.89636(12) 0.0310(5) Uani 1 1 d . . . . .
H2A H -0.220574 0.262447 0.851301 0.037 Uiso 1 1 calc R U . . .
C3 C -0.28531(16) 0.25139(16) 0.94746(12) 0.0299(5) Uani 1 1 d . . . . .
H3 H -0.353878 0.283391 0.937361 0.036 Uiso 1 1 calc R U . . .
C4 C -0.26372(16) 0.21724(16) 1.01305(12) 0.0278(4) Uani 1 1 d . . . . .
H4 H -0.317785 0.225540 1.047871 0.033 Uiso 1 1 calc R U . . .
C5 C -0.16325(16) 0.17068(14) 1.02856(11) 0.0233(4) Uani 1 1 d . . . . .
H5 H -0.149122 0.148552 1.073919 0.028 Uiso 1 1 calc R U . . .
C6 C -0.08389(15) 0.15676(14) 0.97749(10) 0.0202(4) Uani 1 1 d . . . . .
C7 C 0.02340(14) 0.10569(13) 0.99247(10) 0.0190(4) Uani 1 1 d . . . . .
C8 C 0.04957(15) 0.08551(14) 1.05917(10) 0.0214(4) Uani 1 1 d . . . . .
H8 H -0.001346 0.102912 1.096673 0.026 Uiso 1 1 calc R U . . .
C9 C 0.15083(15) 0.03982(14) 1.06940(10) 0.0203(4) Uani 1 1 d . . . . .
C10 C 0.19042(16) 0.01536(16) 1.13721(10) 0.0261(4) Uani 1 1 d . . . . .
H10A H 0.190211 0.073686 1.156028 0.039 Uiso 1 1 calc R U . . .
H10B H 0.260026 -0.033955 1.132452 0.039 Uiso 1 1 calc R U . . .
H10C H 0.147131 -0.009793 1.167887 0.039 Uiso 1 1 calc R U . . .
C11 C 0.19135(14) 0.03671(14) 0.94970(10) 0.0189(4) Uani 1 1 d . . . . .
C12 C 0.09300(15) 0.01529(15) 0.79228(10) 0.0225(4) Uani 1 1 d . . . . .
C13 C 0.09778(15) 0.11195(15) 0.77067(10) 0.0211(4) Uani 1 1 d . . . . .
C14 C 0.18580(15) 0.11713(14) 0.78678(10) 0.0199(4) Uani 1 1 d . . . . .
C15 C 0.21185(15) 0.19603(14) 0.77167(10) 0.0212(4) Uani 1 1 d . . . . .
H15 H 0.273224 0.197148 0.783537 0.025 Uiso 1 1 calc R U . . .
C16 C 0.14130(16) 0.27402(15) 0.73765(10) 0.0235(4) Uani 1 1 d . . . . .
C17 C 0.05114(16) 0.27318(15) 0.72037(10) 0.0244(4) Uani 1 1 d . . . . .
H17 H 0.005256 0.327651 0.697179 0.029 Uiso 1 1 calc R U . . .
C18 C 0.02826(15) 0.19137(15) 0.73738(10) 0.0228(4) Uani 1 1 d . . . . .
C19 C -0.06444(16) 0.18907(16) 0.71843(11) 0.0273(4) Uani 1 1 d . . . . .
Cl2 Cl 0.55297(4) -0.03227(4) 0.59590(3) 0.03672(13) Uani 1 1 d . . . . .
S2 S 0.31270(4) 0.34327(3) 0.51407(2) 0.02039(10) Uani 1 1 d . . . . .
O3 O 0.07561(11) 0.31203(11) 0.55813(8) 0.0273(3) Uani 1 1 d . . . . .
O4 O 0.34971(13) 0.39740(11) 0.55215(7) 0.0298(3) Uani 1 1 d . . . . .
N6 N 0.27566(12) 0.25662(11) 0.39574(8) 0.0175(3) Uani 1 1 d . . . . .
N7 N 0.38809(12) 0.31240(12) 0.32685(8) 0.0191(3) Uani 1 1 d . . . . .
H7 H 0.429(2) 0.345(2) 0.3260(14) 0.037(7) Uiso 1 1 d . . . . .
N8 N 0.36338(13) 0.34180(12) 0.43896(8) 0.0211(3) Uani 1 1 d . . . . .
N9 N 0.19326(13) 0.37808(12) 0.52151(9) 0.0232(3) Uani 1 1 d . . . . .
N10 N 0.10178(15) 0.07112(15) 0.59806(10) 0.0323(4) Uani 1 1 d . . . . .
C20 C 0.14374(16) 0.16186(15) 0.41518(10) 0.0228(4) Uani 1 1 d . . . . .
H20 H 0.166193 0.179109 0.453340 0.027 Uiso 1 1 calc R U . . .
C21 C 0.07132(16) 0.12173(15) 0.42526(11) 0.0238(4) Uani 1 1 d . . . . .
H21 H 0.044338 0.112109 0.470175 0.029 Uiso 1 1 calc R U . . .
C22 C 0.03826(16) 0.09569(15) 0.37028(11) 0.0245(4) Uani 1 1 d . . . . .
H22 H -0.010239 0.067004 0.377327 0.029 Uiso 1 1 calc R U . . .
C23 C 0.07634(17) 0.11173(17) 0.30489(11) 0.0276(4) Uani 1 1 d . . . . .
H23 H 0.052743 0.095254 0.266947 0.033 Uiso 1 1 calc R U . . .
C24 C 0.14882(16) 0.15176(15) 0.29445(10) 0.0234(4) Uani 1 1 d . . . . .
H24 H 0.174794 0.161995 0.249373 0.028 Uiso 1 1 calc R U . . .
C25 C 0.18393(14) 0.17713(13) 0.34958(10) 0.0180(4) Uani 1 1 d . . . . .
C26 C 0.25865(14) 0.22301(13) 0.33945(10) 0.0173(4) Uani 1 1 d . . . . .
C27 C 0.30804(15) 0.23178(14) 0.27504(10) 0.0204(4) Uani 1 1 d . . . . .
H27 H 0.295865 0.206814 0.236005 0.024 Uiso 1 1 calc R U . . .
C28 C 0.37453(15) 0.27750(14) 0.27000(10) 0.0203(4) Uani 1 1 d . . . . .
C29 C 0.43481(17) 0.29041(17) 0.20550(11) 0.0270(4) Uani 1 1 d . . . . .
H29A H 0.497894 0.232535 0.198767 0.041 Uiso 1 1 calc R U . . .
H29B H 0.451152 0.347096 0.208609 0.041 Uiso 1 1 calc R U . . .
H29C H 0.394802 0.300045 0.166964 0.041 Uiso 1 1 calc R U . . .
C30 C 0.33944(14) 0.30211(13) 0.38857(10) 0.0180(4) Uani 1 1 d . . . . .
C31 C 0.16348(15) 0.30494(14) 0.54699(10) 0.0206(4) Uani 1 1 d . . . . .
C32 C 0.25303(15) 0.21212(14) 0.56133(9) 0.0199(4) Uani 1 1 d . . . . .
C33 C 0.34386(15) 0.22337(14) 0.54777(9) 0.0194(4) Uani 1 1 d . . . . .
C34 C 0.43839(16) 0.15147(15) 0.55663(10) 0.0233(4) Uani 1 1 d . . . . .
H34 H 0.499355 0.162035 0.546131 0.028 Uiso 1 1 calc R U . . .
C35 C 0.43831(17) 0.06258(16) 0.58196(11) 0.0264(4) Uani 1 1 d . . . . .
C36 C 0.35000(17) 0.04563(15) 0.59398(11) 0.0256(4) Uani 1 1 d . . . . .
H36 H 0.353238 -0.016805 0.609510 0.031 Uiso 1 1 calc R U . . .
C37 C 0.25581(16) 0.12034(15) 0.58331(10) 0.0212(4) Uani 1 1 d . . . . .
C38 C 0.16731(17) 0.09696(15) 0.59193(10) 0.0252(4) Uani 1 1 d . . . . .
Cl3 Cl 1.12879(5) 0.27982(4) 0.94809(3) 0.03476(13) Uani 1 1 d . . . . .
S3 S 1.01653(4) 0.66178(3) 0.85297(2) 0.02037(10) Uani 1 1 d . . . . .
O5 O 0.74605(11) 0.71833(12) 0.88931(8) 0.0330(4) Uani 1 1 d . . . . .
O6 O 1.07623(12) 0.68660(11) 0.89522(7) 0.0273(3) Uani 1 1 d . . . . .
N11 N 0.96135(12) 0.58997(11) 0.73485(8) 0.0187(3) Uani 1 1 d . . . . .
N12 N 1.07790(13) 0.63876(12) 0.66466(8) 0.0193(3) Uani 1 1 d . . . . .
H12 H 1.125(2) 0.665(2) 0.6630(15) 0.041(8) Uiso 1 1 d . . . . .
N13 N 1.06939(13) 0.65264(13) 0.77862(8) 0.0228(3) Uani 1 1 d . . . . .
N14 N 0.89931(14) 0.73110(13) 0.85772(9) 0.0260(4) Uani 1 1 d . . . . .
N15 N 0.67563(17) 0.5392(2) 0.95639(12) 0.0496(6) Uani 1 1 d . . . . .
C39 C 0.83724(16) 0.47945(15) 0.63556(10) 0.0230(4) Uani 1 1 d . . . . .
H39 H 0.868270 0.483087 0.590815 0.028 Uiso 1 1 calc R U . . .
C40 C 0.76783(17) 0.43616(16) 0.64719(11) 0.0262(4) Uani 1 1 d . . . . .
H40 H 0.751701 0.410128 0.610286 0.031 Uiso 1 1 calc R U . . .
C41 C 0.72162(16) 0.43044(15) 0.71223(11) 0.0250(4) Uani 1 1 d . . . . .
H41 H 0.673870 0.400912 0.719824 0.030 Uiso 1 1 calc R U . . .
C42 C 0.74554(17) 0.46798(16) 0.76584(11) 0.0266(4) Uani 1 1 d . . . . .
H42 H 0.714326 0.464025 0.810483 0.032 Uiso 1 1 calc R U . . .
C43 C 0.81511(16) 0.51151(16) 0.75472(11) 0.0254(4) Uani 1 1 d . . . . .
H43 H 0.831076 0.537226 0.791857 0.030 Uiso 1 1 calc R U . . .
C44 C 0.86170(14) 0.51776(13) 0.68944(10) 0.0183(4) Uani 1 1 d . . . . .
C45 C 0.93694(14) 0.56287(13) 0.67836(10) 0.0181(4) Uani 1 1 d . . . . .
C46 C 0.98155(15) 0.57507(14) 0.61336(10) 0.0197(4) Uani 1 1 d . . . . .
H46 H 0.962358 0.556865 0.574151 0.024 Uiso 1 1 calc R U . . .
C47 C 1.05397(14) 0.61410(13) 0.60751(10) 0.0184(4) Uani 1 1 d . . . . .
C48 C 1.11003(15) 0.62894(15) 0.54180(10) 0.0221(4) Uani 1 1 d . . . . .
H48A H 1.064119 0.648808 0.505787 0.033 Uiso 1 1 calc R U . . .
H48B H 1.167581 0.568257 0.529838 0.033 Uiso 1 1 calc R U . . .
H48C H 1.135151 0.679490 0.546688 0.033 Uiso 1 1 calc R U . . .
C49 C 1.03215(15) 0.62678(14) 0.72719(10) 0.0195(4) Uani 1 1 d . . . . .
C50 C 0.83947(16) 0.68283(15) 0.88259(10) 0.0245(4) Uani 1 1 d . . . . .
C51 C 0.89979(15) 0.57824(15) 0.90161(9) 0.0205(4) Uani 1 1 d . . . . .
C52 C 1.00258(14) 0.55400(14) 0.88619(9) 0.0189(4) Uani 1 1 d . . . . .
C53 C 1.07579(15) 0.46304(15) 0.89808(10) 0.0217(4) Uani 1 1 d . . . . .
H53 H 1.146103 0.448138 0.886018 0.026 Uiso 1 1 calc R U . . .
C54 C 1.04064(16) 0.39416(15) 0.92884(10) 0.0239(4) Uani 1 1 d . . . . .
C55 C 0.93768(17) 0.41449(16) 0.94506(10) 0.0253(4) Uani 1 1 d . . . . .
H55 H 0.916089 0.365870 0.965693 0.030 Uiso 1 1 calc R U . . .
C56 C 0.86639(16) 0.50741(16) 0.93060(10) 0.0235(4) Uani 1 1 d . . . . .
C57 C 0.75955(18) 0.5274(2) 0.94483(11) 0.0340(5) Uani 1 1 d . . . . .
S4 S 0.72211(4) 0.12751(4) 0.56242(3) 0.02793(12) Uani 1 1 d . . . . .
O7 O 0.66504(13) 0.12850(14) 0.50396(9) 0.0389(4) Uani 1 1 d . . . . .
C58 C 0.66873(19) 0.24904(18) 0.59166(13) 0.0366(5) Uani 1 1 d . . . . .
H58A H 0.598102 0.265154 0.610667 0.055 Uiso 1 1 calc R U . . .
H58B H 0.670697 0.294007 0.553425 0.055 Uiso 1 1 calc R U . . .
H58C H 0.708188 0.254411 0.626876 0.055 Uiso 1 1 calc R U . . .
C59 C 0.84123(18) 0.12867(18) 0.52537(13) 0.0345(5) Uani 1 1 d . . . . .
H59A H 0.829127 0.182923 0.492088 0.052 Uiso 1 1 calc R U . . .
H59B H 0.881197 0.067613 0.502584 0.052 Uiso 1 1 calc R U . . .
H59C H 0.878621 0.136104 0.561149 0.052 Uiso 1 1 calc R U . . .
S5 S 0.51244(4) 0.17506(5) 0.74618(3) 0.03437(13) Uani 1 1 d . . . . .
O8 O 0.41782(12) 0.22724(13) 0.79212(9) 0.0385(4) Uani 1 1 d . . . . .
C60 C 0.61193(18) 0.19526(19) 0.77857(14) 0.0388(6) Uani 1 1 d . . . . .
H60A H 0.613619 0.176141 0.827035 0.058 Uiso 1 1 calc R U . . .
H60B H 0.599808 0.264142 0.772839 0.058 Uiso 1 1 calc R U . . .
H60C H 0.677130 0.156620 0.753681 0.058 Uiso 1 1 calc R U . . .
C61 C 0.5535(2) 0.0483(2) 0.77042(16) 0.0458(6) Uani 1 1 d . . . . .
H61A H 0.503697 0.024044 0.759316 0.069 Uiso 1 1 calc R U . . .
H61B H 0.559570 0.039829 0.819494 0.069 Uiso 1 1 calc R U . . .
H61C H 0.619721 0.012159 0.745651 0.069 Uiso 1 1 calc R U . . .
S6 S 0.49585(4) 0.83817(4) 0.99836(3) 0.02747(12) Uani 1 1 d . . . . .
O9 O 0.41450(11) 0.91713(11) 1.04112(8) 0.0289(3) Uani 1 1 d . . . . .
C62 C 0.52688(17) 0.89675(17) 0.92261(11) 0.0291(5) Uani 1 1 d . . . . .
H62A H 0.539994 0.952349 0.934446 0.044 Uiso 1 1 calc R U . . .
H62B H 0.470007 0.919163 0.894390 0.044 Uiso 1 1 calc R U . . .
H62C H 0.587727 0.851007 0.897269 0.044 Uiso 1 1 calc R U . . .
C63 C 0.60989(17) 0.8107(2) 1.03701(13) 0.0389(6) Uani 1 1 d . . . . .
H63A H 0.602592 0.785379 1.083638 0.058 Uiso 1 1 calc R U . . .
H63B H 0.622907 0.869621 1.037934 0.058 Uiso 1 1 calc R U . . .
H63C H 0.666865 0.761847 1.010697 0.058 Uiso 1 1 calc R U . . .
S7 S 0.20952(4) 0.79059(4) 0.70302(3) 0.02358(11) Uani 1 1 d . . . . .
O10 O 0.21457(11) 0.71473(11) 0.65455(8) 0.0265(3) Uani 1 1 d . . . . .
C64 C 0.30768(18) 0.82825(16) 0.66584(11) 0.0279(4) Uani 1 1 d . . . . .
H64A H 0.289674 0.861352 0.621767 0.042 Uiso 1 1 calc R U . . .
H64B H 0.371781 0.771408 0.659227 0.042 Uiso 1 1 calc R U . . .
H64C H 0.315495 0.872661 0.696104 0.042 Uiso 1 1 calc R U . . .
C65 C 0.26952(16) 0.72441(15) 0.77529(11) 0.0252(4) Uani 1 1 d . . . . .
H65A H 0.335999 0.674736 0.760202 0.038 Uiso 1 1 calc R U . . .
H65B H 0.226957 0.693330 0.800450 0.038 Uiso 1 1 calc R U . . .
H65C H 0.278579 0.768791 0.804957 0.038 Uiso 1 1 calc R U . . .
S8 S 0.46989(4) 0.43436(4) 0.88591(3) 0.03154(12) Uani 1 1 d . . . . .
O11 O 0.53524(14) 0.42392(15) 0.82018(10) 0.0448(4) Uani 1 1 d . . . . .
C66 C 0.34643(19) 0.4512(2) 0.86543(13) 0.0383(5) Uani 1 1 d . . . . .
H66A H 0.350333 0.392975 0.844366 0.057 Uiso 1 1 calc R U . . .
H66B H 0.321812 0.506993 0.833600 0.057 Uiso 1 1 calc R U . . .
H66C H 0.299503 0.462995 0.907098 0.057 Uiso 1 1 calc R U . . .
C67 C 0.4381(2) 0.55458(19) 0.91243(13) 0.0377(5) Uani 1 1 d . . . . .
H67A H 0.411068 0.601013 0.875014 0.056 Uiso 1 1 calc R U . . .
H67B H 0.499110 0.560175 0.925060 0.056 Uiso 1 1 calc R U . . .
H67C H 0.386677 0.568471 0.951776 0.056 Uiso 1 1 calc R U . . .
S9 S 0.49182(4) 0.52103(4) 0.63616(3) 0.02570(11) Uani 1 1 d . . . . .
O12 O 0.48379(11) 0.60041(11) 0.68178(8) 0.0252(3) Uani 1 1 d . . . . .
C68 C 0.4058(2) 0.47233(18) 0.67887(12) 0.0349(5) Uani 1 1 d . . . . .
H68A H 0.338277 0.524430 0.686819 0.052 Uiso 1 1 calc R U . . .
H68B H 0.429815 0.442227 0.722584 0.052 Uiso 1 1 calc R U . . .
H68C H 0.401915 0.423492 0.650758 0.052 Uiso 1 1 calc R U . . .
C69 C 0.42289(16) 0.58154(16) 0.56572(11) 0.0255(4) Uani 1 1 d . . . . .
H69A H 0.461489 0.613177 0.536451 0.038 Uiso 1 1 calc R U . . .
H69B H 0.356803 0.630413 0.582426 0.038 Uiso 1 1 calc R U . . .
H69C H 0.412489 0.534302 0.539560 0.038 Uiso 1 1 calc R U . . .

loop_
_atom_site_aniso_label
_atom_site_aniso_U_11
_atom_site_aniso_U_22
_atom_site_aniso_U_33
_atom_site_aniso_U_23
_atom_site_aniso_U_13
_atom_site_aniso_U_12
Cl1 0.0349(3) 0.0237(2) 0.0355(3) 0.0065(2) -0.0039(2) -0.0106(2)
S1 0.0181(2) 0.0196(2) 0.0180(2) -0.00117(17) -0.00205(17) -0.00453(17)
O1 0.0247(7) 0.0307(8) 0.0308(8) -0.0060(6) -0.0035(6) -0.0132(6)
O2 0.0187(7) 0.0272(7) 0.0223(7) -0.0011(6) 0.0000(6) -0.0038(6)
N1 0.0194(8) 0.0174(7) 0.0196(8) -0.0007(6) -0.0023(6) -0.0059(6)
N2 0.0193(8) 0.0203(8) 0.0194(8) -0.0019(6) -0.0039(6) -0.0051(7)
N3 0.0191(8) 0.0230(8) 0.0178(8) 0.0000(6) -0.0026(6) -0.0055(6)
N4 0.0226(8) 0.0215(8) 0.0238(9) -0.0029(7) -0.0027(7) -0.0077(7)
N5 0.0264(10) 0.0434(12) 0.0401(12) -0.0026(9) -0.0112(9) -0.0089(9)
C1 0.0215(10) 0.0292(11) 0.0248(11) 0.0006(8) -0.0023(8) -0.0050(8)
C2 0.0255(11) 0.0339(12) 0.0274(11) 0.0016(9) -0.0073(9) -0.0045(9)
C3 0.0204(10) 0.0274(11) 0.0378(12) -0.0010(9) -0.0077(9) -0.0040(8)
C4 0.0195(10) 0.0274(11) 0.0332(12) -0.0037(9) 0.0005(8) -0.0063(8)
C5 0.0252(10) 0.0210(9) 0.0228(10) -0.0008(8) -0.0029(8) -0.0082(8)
C6 0.0188(9) 0.0158(8) 0.0242(10) -0.0030(7) -0.0034(8) -0.0044(7)
C7 0.0201(9) 0.0142(8) 0.0222(10) -0.0020(7) -0.0038(7) -0.0053(7)
C8 0.0204(9) 0.0224(9) 0.0196(9) -0.0032(7) -0.0002(7) -0.0067(8)
C9 0.0218(9) 0.0181(9) 0.0195(9) -0.0030(7) -0.0028(8) -0.0058(7)
C10 0.0231(10) 0.0315(11) 0.0199(10) -0.0031(8) -0.0046(8) -0.0056(8)
C11 0.0190(9) 0.0180(9) 0.0189(9) -0.0011(7) -0.0039(7) -0.0056(7)
C12 0.0227(10) 0.0236(10) 0.0195(9) -0.0040(8) -0.0020(8) -0.0069(8)
C13 0.0206(9) 0.0247(10) 0.0161(9) -0.0030(7) -0.0016(7) -0.0064(8)
C14 0.0187(9) 0.0231(9) 0.0156(9) -0.0016(7) -0.0018(7) -0.0055(7)
C15 0.0221(9) 0.0241(10) 0.0170(9) -0.0022(7) -0.0001(7) -0.0091(8)
C16 0.0263(10) 0.0206(9) 0.0201(10) -0.0009(8) -0.0002(8) -0.0063(8)
C17 0.0226(10) 0.0243(10) 0.0194(10) 0.0015(8) -0.0036(8) -0.0020(8)
C18 0.0183(9) 0.0271(10) 0.0185(9) -0.0029(8) -0.0033(7) -0.0035(8)
C19 0.0239(10) 0.0289(11) 0.0245(10) -0.0016(8) -0.0045(8) -0.0048(8)
Cl2 0.0295(3) 0.0310(3) 0.0407(3) 0.0083(2) -0.0102(2) -0.0024(2)
S2 0.0290(2) 0.0200(2) 0.0158(2) 0.00073(17) -0.00466(18) -0.01300(19)
O3 0.0220(7) 0.0340(8) 0.0230(7) -0.0018(6) -0.0011(6) -0.0082(6)
O4 0.0485(9) 0.0322(8) 0.0207(7) -0.0006(6) -0.0074(7) -0.0274(7)
N6 0.0198(8) 0.0169(7) 0.0157(8) 0.0004(6) -0.0030(6) -0.0068(6)
N7 0.0198(8) 0.0200(8) 0.0188(8) 0.0008(6) -0.0026(6) -0.0094(7)
N8 0.0288(9) 0.0224(8) 0.0160(8) 0.0006(6) -0.0043(7) -0.0139(7)
N9 0.0276(9) 0.0206(8) 0.0192(8) -0.0016(6) -0.0019(7) -0.0072(7)
N10 0.0370(11) 0.0397(11) 0.0283(10) -0.0041(8) 0.0040(8) -0.0250(9)
C20 0.0250(10) 0.0283(10) 0.0176(9) 0.0004(8) -0.0036(8) -0.0129(8)
C21 0.0252(10) 0.0276(10) 0.0204(10) 0.0025(8) -0.0023(8) -0.0128(8)
C22 0.0233(10) 0.0267(10) 0.0272(11) -0.0001(8) -0.0024(8) -0.0139(8)
C23 0.0295(11) 0.0359(12) 0.0234(10) -0.0066(9) -0.0029(8) -0.0181(9)
C24 0.0269(10) 0.0292(10) 0.0180(9) -0.0051(8) -0.0001(8) -0.0150(9)
C25 0.0180(9) 0.0163(8) 0.0183(9) -0.0005(7) -0.0021(7) -0.0052(7)
C26 0.0185(9) 0.0148(8) 0.0165(9) 0.0004(7) -0.0041(7) -0.0038(7)
C27 0.0232(9) 0.0231(9) 0.0159(9) -0.0013(7) -0.0025(7) -0.0100(8)
C28 0.0205(9) 0.0215(9) 0.0175(9) -0.0004(7) -0.0023(7) -0.0068(8)
C29 0.0274(10) 0.0371(12) 0.0203(10) -0.0027(9) 0.0028(8) -0.0177(9)
C30 0.0202(9) 0.0154(8) 0.0175(9) 0.0012(7) -0.0043(7) -0.0058(7)
C31 0.0249(10) 0.0218(9) 0.0141(9) -0.0026(7) -0.0023(7) -0.0078(8)
C32 0.0241(10) 0.0234(9) 0.0124(8) 0.0004(7) -0.0026(7) -0.0094(8)
C33 0.0247(10) 0.0222(9) 0.0135(9) 0.0019(7) -0.0041(7) -0.0115(8)
C34 0.0250(10) 0.0280(10) 0.0196(10) 0.0023(8) -0.0053(8) -0.0130(8)
C35 0.0282(11) 0.0269(10) 0.0227(10) 0.0058(8) -0.0075(8) -0.0092(9)
C36 0.0322(11) 0.0241(10) 0.0210(10) 0.0049(8) -0.0040(8) -0.0122(9)
C37 0.0263(10) 0.0241(10) 0.0156(9) 0.0021(7) -0.0010(8) -0.0133(8)
C38 0.0319(11) 0.0276(10) 0.0182(10) 0.0004(8) -0.0007(8) -0.0148(9)
Cl3 0.0418(3) 0.0214(2) 0.0373(3) 0.0028(2) -0.0094(2) -0.0076(2)
S3 0.0257(2) 0.0209(2) 0.0161(2) -0.00123(17) -0.00147(18) -0.01096(19)
O5 0.0212(7) 0.0414(9) 0.0252(8) -0.0047(7) -0.0020(6) 0.0000(7)
O6 0.0388(8) 0.0315(8) 0.0199(7) -0.0027(6) -0.0044(6) -0.0216(7)
N11 0.0205(8) 0.0189(8) 0.0164(8) -0.0011(6) -0.0005(6) -0.0076(6)
N12 0.0205(8) 0.0219(8) 0.0174(8) -0.0006(6) -0.0004(6) -0.0107(7)
N13 0.0281(9) 0.0294(9) 0.0157(8) -0.0017(7) -0.0007(7) -0.0167(7)
N14 0.0303(9) 0.0218(8) 0.0199(8) -0.0011(7) -0.0014(7) -0.0042(7)
N15 0.0307(12) 0.0833(18) 0.0378(12) 0.0078(12) 0.0010(9) -0.0285(12)
C39 0.0263(10) 0.0260(10) 0.0192(10) -0.0006(8) -0.0015(8) -0.0132(8)
C40 0.0310(11) 0.0283(11) 0.0248(10) -0.0017(8) -0.0041(9) -0.0168(9)
C41 0.0237(10) 0.0233(10) 0.0300(11) 0.0039(8) -0.0024(8) -0.0123(8)
C42 0.0293(11) 0.0323(11) 0.0217(10) 0.0020(8) 0.0009(8) -0.0173(9)
C43 0.0295(11) 0.0306(11) 0.0197(10) -0.0004(8) -0.0017(8) -0.0160(9)
C44 0.0173(9) 0.0167(8) 0.0196(9) 0.0017(7) -0.0022(7) -0.0057(7)
C45 0.0175(9) 0.0160(8) 0.0187(9) 0.0003(7) -0.0020(7) -0.0045(7)
C46 0.0220(9) 0.0210(9) 0.0163(9) -0.0003(7) -0.0029(7) -0.0086(8)
C47 0.0196(9) 0.0157(8) 0.0171(9) -0.0001(7) -0.0013(7) -0.0043(7)
C48 0.0240(10) 0.0256(10) 0.0177(9) 0.0001(8) 0.0007(8) -0.0120(8)
C49 0.0211(9) 0.0186(9) 0.0178(9) -0.0013(7) -0.0007(7) -0.0070(7)
C50 0.0236(10) 0.0290(10) 0.0143(9) -0.0034(8) -0.0017(8) -0.0030(8)
C51 0.0200(9) 0.0275(10) 0.0125(8) -0.0019(7) -0.0010(7) -0.0079(8)
C52 0.0198(9) 0.0226(9) 0.0147(9) -0.0009(7) -0.0013(7) -0.0089(8)
C53 0.0198(9) 0.0248(10) 0.0198(9) -0.0020(8) -0.0022(7) -0.0077(8)
C54 0.0298(11) 0.0226(10) 0.0199(10) -0.0003(8) -0.0061(8) -0.0099(8)
C55 0.0328(11) 0.0319(11) 0.0175(9) 0.0019(8) -0.0043(8) -0.0193(9)
C56 0.0235(10) 0.0362(11) 0.0152(9) -0.0003(8) -0.0010(8) -0.0166(9)
C57 0.0314(12) 0.0542(15) 0.0205(11) 0.0032(10) 0.0000(9) -0.0229(11)
S4 0.0254(2) 0.0335(3) 0.0276(3) 0.0038(2) -0.0023(2) -0.0152(2)
O7 0.0344(9) 0.0611(11) 0.0304(9) -0.0060(8) -0.0018(7) -0.0281(9)
C58 0.0350(12) 0.0401(13) 0.0340(13) -0.0022(10) -0.0052(10) -0.0133(11)
C59 0.0272(11) 0.0370(12) 0.0415(13) 0.0020(10) 0.0004(10) -0.0166(10)
S5 0.0296(3) 0.0451(3) 0.0289(3) 0.0059(2) -0.0057(2) -0.0157(2)
O8 0.0266(8) 0.0462(10) 0.0413(10) 0.0003(8) -0.0029(7) -0.0134(7)
C60 0.0265(11) 0.0397(13) 0.0489(15) 0.0047(11) -0.0060(11) -0.0122(10)
C61 0.0456(15) 0.0435(15) 0.0503(16) -0.0039(12) -0.0012(13) -0.0201(12)
S6 0.0212(2) 0.0279(3) 0.0296(3) -0.0036(2) -0.0003(2) -0.0059(2)
O9 0.0180(7) 0.0357(8) 0.0272(8) -0.0065(6) -0.0019(6) -0.0034(6)
C62 0.0246(10) 0.0325(11) 0.0248(11) -0.0040(9) -0.0028(8) -0.0051(9)
C63 0.0227(11) 0.0508(15) 0.0284(12) 0.0029(11) -0.0033(9) 0.0004(10)
S7 0.0218(2) 0.0233(2) 0.0242(2) -0.00454(19) -0.00191(19) -0.00680(19)
O10 0.0256(7) 0.0331(8) 0.0254(7) -0.0093(6) 0.0033(6) -0.0168(6)
C64 0.0392(12) 0.0276(11) 0.0229(10) 0.0014(8) -0.0034(9) -0.0198(10)
C65 0.0273(10) 0.0242(10) 0.0238(10) -0.0015(8) -0.0005(8) -0.0102(8)
S8 0.0245(3) 0.0356(3) 0.0314(3) 0.0070(2) -0.0027(2) -0.0100(2)
O11 0.0346(9) 0.0579(12) 0.0409(10) -0.0047(9) 0.0072(8) -0.0195(9)
C66 0.0334(12) 0.0474(14) 0.0359(13) -0.0023(11) 0.0023(10) -0.0193(11)
C67 0.0366(13) 0.0442(14) 0.0370(13) 0.0032(11) -0.0047(10) -0.0215(11)
S9 0.0246(2) 0.0256(2) 0.0264(3) -0.0066(2) -0.0040(2) -0.0080(2)
O12 0.0223(7) 0.0298(8) 0.0264(7) -0.0084(6) 0.0008(6) -0.0127(6)
C68 0.0539(15) 0.0375(13) 0.0255(11) 0.0020(9) -0.0083(10) -0.0300(12)
C69 0.0251(10) 0.0298(11) 0.0226(10) -0.0036(8) -0.0008(8) -0.0119(9)

loop_
_atom_type_symbol
_atom_type_description
_atom_type_scat_dispersion_real
_atom_type_scat_dispersion_imag
_atom_type_scat_source
C C 0.0181 0.0091 'International Tables Vol C Tables 4.2.6.8 and 6.1.1.4'
H H 0.0000 0.0000 'International Tables Vol C Tables 4.2.6.8 and 6.1.1.4'
Cl Cl 0.3639 0.7018 'International Tables Vol C Tables 4.2.6.8 and 6.1.1.4'
N N 0.0311 0.0180 'International Tables Vol C Tables 4.2.6.8 and 6.1.1.4'
O O 0.0492 0.0322 'International Tables Vol C Tables 4.2.6.8 and 6.1.1.4'
S S 0.3331 0.5567 'International Tables Vol C Tables 4.2.6.8 and 6.1.1.4'

loop_
_exptl_crystal_face_index_h
_exptl_crystal_face_index_k
_exptl_crystal_face_index_l
_exptl_crystal_face_perp_dist
-2 -5 4 0.0367
0 0 -1 0.0688
2 5 -5 0.1398
-5 0 -2 0.0624
4 -5 1 0.0165
5 4 2 0.0995
-3 5 -1 0.1387
2 5 5 0.1159
0 -1 1 0.0385
4 -1 -5 0.0299
5 2 -5 0.0681
-5 -3 2 0.0562
-5 3 3 0.0861
3 -5 5 0.0350
5 0 -2 0.0423
5 2 -1 0.0693
-2 -3 -5 0.1000

loop_
_geom_angle_atom_site_label_1
_geom_angle_atom_site_label_2
_geom_angle_atom_site_label_3
_geom_angle
_geom_angle_site_symmetry_1
_geom_angle_site_symmetry_3
_geom_angle_publ_flag
O2 S1 N3 107.22(9) . . ?
O2 S1 N4 115.21(9) . . ?
O2 S1 C14 110.33(9) . . ?
N3 S1 N4 112.66(9) . . ?
N3 S1 C14 113.16(9) . . ?
N4 S1 C14 98.23(9) . . ?
C11 N1 C7 118.08(17) . . ?
C9 N2 H2 122.4(17) . . ?
C9 N2 C11 121.76(17) . . ?
C11 N2 H2 115.7(17) . . ?
C11 N3 S1 120.57(14) . . ?
C12 N4 S1 111.62(14) . . ?
C2 C1 H1 119.6 . . ?
C2 C1 C6 120.7(2) . . ?
C6 C1 H1 119.6 . . ?
C1 C2 H2A 120.1 . . ?
C1 C2 C3 119.9(2) . . ?
C3 C2 H2A 120.1 . . ?
C2 C3 H3 120.1 . . ?
C4 C3 C2 119.7(2) . . ?
C4 C3 H3 120.1 . . ?
C3 C4 H4 119.7 . . ?
C3 C4 C5 120.6(2) . . ?
C5 C4 H4 119.7 . . ?
C4 C5 H5 120.1 . . ?
C6 C5 C4 119.9(2) . . ?
C6 C5 H5 120.1 . . ?
C1 C6 C7 119.97(18) . . ?
C5 C6 C1 119.20(18) . . ?
C5 C6 C7 120.83(18) . . ?
N1 C7 C6 116.45(17) . . ?
N1 C7 C8 121.99(17) . . ?
C8 C7 C6 121.56(18) . . ?
C7 C8 H8 120.8 . . ?
C9 C8 C7 118.49(18) . . ?
C9 C8 H8 120.8 . . ?
N2 C9 C8 118.15(18) . . ?
N2 C9 C10 117.17(18) . . ?
C8 C9 C10 124.67(18) . . ?
C9 C10 H10A 109.5 . . ?
C9 C10 H10B 109.5 . . ?
C9 C10 H10C 109.5 . . ?
H10A C10 H10B 109.5 . . ?
H10A C10 H10C 109.5 . . ?
H10B C10 H10C 109.5 . . ?
N1 C11 N2 121.52(18) . . ?
N1 C11 N3 125.61(18) . . ?
N3 C11 N2 112.86(17) . . ?
O1 C12 N4 124.97(19) . . ?
O1 C12 C13 122.87(18) . . ?
N4 C12 C13 112.16(17) . . ?
C14 C13 C12 111.84(17) . . ?
C14 C13 C18 118.92(19) . . ?
C18 C13 C12 129.24(18) . . ?
C13 C14 S1 105.77(15) . . ?
C13 C14 C15 124.63(19) . . ?
C15 C14 S1 129.53(15) . . ?
C14 C15 H15 122.4 . . ?
C14 C15 C16 115.15(18) . . ?
C16 C15 H15 122.4 . . ?
C15 C16 Cl1 118.14(16) . . ?
C17 C16 Cl1 119.02(16) . . ?
C17 C16 C15 122.81(19) . . ?
C16 C17 H17 120.2 . . ?
C16 C17 C18 119.61(18) . . ?
C18 C17 H17 120.2 . . ?
C13 C18 C17 118.87(19) . . ?
C13 C18 C19 121.1(2) . . ?
C17 C18 C19 120.00(19) . . ?
N5 C19 C18 177.5(2) . . ?
O4 S2 N8 106.61(9) . . ?
O4 S2 N9 114.46(10) . . ?
O4 S2 C33 111.85(9) . . ?
N8 S2 N9 115.15(9) . . ?
N8 S2 C33 110.22(9) . . ?
N9 S2 C33 98.49(9) . . ?
C30 N6 C26 117.93(16) . . ?
C28 N7 H7 121.9(18) . . ?
C28 N7 C30 121.86(17) . . ?
C30 N7 H7 116.3(18) . . ?
C30 N8 S2 121.92(14) . . ?
C31 N9 S2 111.57(14) . . ?
C21 C20 H20 119.6 . . ?
C21 C20 C25 120.74(18) . . ?
C25 C20 H20 119.6 . . ?
C20 C21 H21 119.8 . . ?
C22 C21 C20 120.36(19) . . ?
C22 C21 H21 119.8 . . ?
C21 C22 H22 120.2 . . ?
C21 C22 C23 119.53(19) . . ?
C23 C22 H22 120.2 . . ?
C22 C23 H23 119.8 . . ?
C22 C23 C24 120.39(19) . . ?
C24 C23 H23 119.8 . . ?
C23 C24 H24 119.7 . . ?
C23 C24 C25 120.65(19) . . ?
C25 C24 H24 119.7 . . ?
C20 C25 C24 118.31(18) . . ?
C20 C25 C26 120.17(17) . . ?
C24 C25 C26 121.47(18) . . ?
N6 C26 C25 115.86(17) . . ?
N6 C26 C27 122.02(17) . . ?
C27 C26 C25 122.12(17) . . ?
C26 C27 H27 120.9 . . ?
C28 C27 C26 118.25(18) . . ?
C28 C27 H27 120.9 . . ?
N7 C28 C27 118.36(18) . . ?
N7 C28 C29 116.96(18) . . ?
C27 C28 C29 124.68(18) . . ?
C28 C29 H29A 109.5 . . ?
C28 C29 H29B 109.5 . . ?
C28 C29 H29C 109.5 . . ?
H29A C29 H29B 109.5 . . ?
H29A C29 H29C 109.5 . . ?
H29B C29 H29C 109.5 . . ?
N6 C30 N7 121.55(17) . . ?
N6 C30 N8 125.76(18) . . ?
N8 C30 N7 112.69(17) . . ?
O3 C31 N9 125.35(19) . . ?
O3 C31 C32 122.48(18) . . ?
N9 C31 C32 112.16(17) . . ?
C33 C32 C31 111.73(17) . . ?
C33 C32 C37 118.24(18) . . ?
C37 C32 C31 130.00(18) . . ?
C32 C33 S2 105.92(14) . . ?
C32 C33 C34 124.88(18) . . ?
C34 C33 S2 129.13(16) . . ?
C33 C34 H34 122.2 . . ?
C33 C34 C35 115.54(19) . . ?
C35 C34 H34 122.2 . . ?
C34 C35 Cl2 119.25(17) . . ?
C36 C35 Cl2 118.44(16) . . ?
C36 C35 C34 122.3(2) . . ?
C35 C36 H36 119.9 . . ?
C35 C36 C37 120.21(19) . . ?
C37 C36 H36 119.9 . . ?
C32 C37 C36 118.72(18) . . ?
C32 C37 C38 123.31(19) . . ?
C36 C37 C38 117.87(18) . . ?
N10 C38 C37 174.8(2) . . ?
O6 S3 N13 107.96(9) . . ?
O6 S3 N14 115.18(10) . . ?
O6 S3 C52 109.59(9) . . ?
N13 S3 N14 112.98(10) . . ?
N13 S3 C52 113.29(9) . . ?
N14 S3 C52 97.67(9) . . ?
C49 N11 C45 117.79(17) . . ?
C47 N12 H12 121.0(19) . . ?
C47 N12 C49 121.83(17) . . ?
C49 N12 H12 117.2(19) . . ?
C49 N13 S3 121.70(14) . . ?
C50 N14 S3 111.72(14) . . ?
C40 C39 H39 119.9 . . ?
C40 C39 C44 120.17(19) . . ?
C44 C39 H39 119.9 . . ?
C39 C40 H40 119.7 . . ?
C39 C40 C41 120.65(19) . . ?
C41 C40 H40 119.7 . . ?
C40 C41 H41 120.2 . . ?
C42 C41 C40 119.55(19) . . ?
C42 C41 H41 120.2 . . ?
C41 C42 H42 119.9 . . ?
C41 C42 C43 120.2(2) . . ?
C43 C42 H42 119.9 . . ?
C42 C43 H43 119.7 . . ?
C42 C43 C44 120.55(19) . . ?
C44 C43 H43 119.7 . . ?
C39 C44 C45 121.07(18) . . ?
C43 C44 C39 118.83(18) . . ?
C43 C44 C45 120.09(18) . . ?
N11 C45 C44 116.08(17) . . ?
N11 C45 C46 121.96(17) . . ?
C46 C45 C44 121.95(17) . . ?
C45 C46 H46 120.8 . . ?
C47 C46 C45 118.47(18) . . ?
C47 C46 H46 120.8 . . ?
N12 C47 C46 118.17(18) . . ?
N12 C47 C48 117.33(17) . . ?
C46 C47 C48 124.49(18) . . ?
C47 C48 H48A 109.5 . . ?
C47 C48 H48B 109.5 . . ?
C47 C48 H48C 109.5 . . ?
H48A C48 H48B 109.5 . . ?
H48A C48 H48C 109.5 . . ?
H48B C48 H48C 109.5 . . ?
N11 C49 N12 121.75(17) . . ?
N11 C49 N13 125.35(18) . . ?
N13 C49 N12 112.85(17) . . ?
O5 C50 N14 125.2(2) . . ?
O5 C50 C51 121.9(2) . . ?
N14 C50 C51 112.90(17) . . ?
C52 C51 C50 111.30(18) . . ?
C52 C51 C56 118.91(19) . . ?
C56 C51 C50 129.79(19) . . ?
C51 C52 S3 106.34(14) . . ?
C51 C52 C53 123.87(19) . . ?
C53 C52 S3 129.75(15) . . ?
C52 C53 H53 121.9 . . ?
C52 C53 C54 116.13(19) . . ?
C54 C53 H53 121.9 . . ?
C53 C54 Cl3 118.50(16) . . ?
C55 C54 Cl3 119.09(16) . . ?
C55 C54 C53 122.40(19) . . ?
C54 C55 H55 120.4 . . ?
C54 C55 C56 119.16(19) . . ?
C56 C55 H55 120.4 . . ?
C51 C56 C55 119.50(19) . . ?
C51 C56 C57 121.3(2) . . ?
C55 C56 C57 119.2(2) . . ?
N15 C57 C56 177.1(3) . . ?
O7 S4 C58 105.88(11) . . ?
O7 S4 C59 105.87(11) . . ?
C59 S4 C58 96.81(12) . . ?
S4 C58 H58A 109.5 . . ?
S4 C58 H58B 109.5 . . ?
S4 C58 H58C 109.5 . . ?
H58A C58 H58B 109.5 . . ?
H58A C58 H58C 109.5 . . ?
H58B C58 H58C 109.5 . . ?
S4 C59 H59A 109.5 . . ?
S4 C59 H59B 109.5 . . ?
S4 C59 H59C 109.5 . . ?
H59A C59 H59B 109.5 . . ?
H59A C59 H59C 109.5 . . ?
H59B C59 H59C 109.5 . . ?
O8 S5 C60 105.93(12) . . ?
O8 S5 C61 106.51(12) . . ?
C60 S5 C61 97.13(13) . . ?
S5 C60 H60A 109.5 . . ?
S5 C60 H60B 109.5 . . ?
S5 C60 H60C 109.5 . . ?
H60A C60 H60B 109.5 . . ?
H60A C60 H60C 109.5 . . ?
H60B C60 H60C 109.5 . . ?
S5 C61 H61A 109.5 . . ?
S5 C61 H61B 109.5 . . ?
S5 C61 H61C 109.5 . . ?
H61A C61 H61B 109.5 . . ?
H61A C61 H61C 109.5 . . ?
H61B C61 H61C 109.5 . . ?
O9 S6 C62 106.47(10) . . ?
O9 S6 C63 104.82(11) . . ?
C62 S6 C63 97.80(12) . . ?
S6 C62 H62A 109.5 . . ?
S6 C62 H62B 109.5 . . ?
S6 C62 H62C 109.5 . . ?
H62A C62 H62B 109.5 . . ?
H62A C62 H62C 109.5 . . ?
H62B C62 H62C 109.5 . . ?
S6 C63 H63A 109.5 . . ?
S6 C63 H63B 109.5 . . ?
S6 C63 H63C 109.5 . . ?
H63A C63 H63B 109.5 . . ?
H63A C63 H63C 109.5 . . ?
H63B C63 H63C 109.5 . . ?
O10 S7 C64 103.11(9) . . ?
O10 S7 C65 105.81(9) . . ?
C65 S7 C64 98.43(10) . . ?
S7 C64 H64A 109.5 . . ?
S7 C64 H64B 109.5 . . ?
S7 C64 H64C 109.5 . . ?
H64A C64 H64B 109.5 . . ?
H64A C64 H64C 109.5 . . ?
H64B C64 H64C 109.5 . . ?
S7 C65 H65A 109.5 . . ?
S7 C65 H65B 109.5 . . ?
S7 C65 H65C 109.5 . . ?
H65A C65 H65B 109.5 . . ?
H65A C65 H65C 109.5 . . ?
H65B C65 H65C 109.5 . . ?
O11 S8 C66 106.69(12) . . ?
O11 S8 C67 106.40(12) . . ?
C67 S8 C66 97.38(12) . . ?
S8 C66 H66A 109.5 . . ?
S8 C66 H66B 109.5 . . ?
S8 C66 H66C 109.5 . . ?
H66A C66 H66B 109.5 . . ?
H66A C66 H66C 109.5 . . ?
H66B C66 H66C 109.5 . . ?
S8 C67 H67A 109.5 . . ?
S8 C67 H67B 109.5 . . ?
S8 C67 H67C 109.5 . . ?
H67A C67 H67B 109.5 . . ?
H67A C67 H67C 109.5 . . ?
H67B C67 H67C 109.5 . . ?
O12 S9 C68 103.94(10) . . ?
O12 S9 C69 105.71(9) . . ?
C68 S9 C69 99.48(11) . . ?
S9 C68 H68A 109.5 . . ?
S9 C68 H68B 109.5 . . ?
S9 C68 H68C 109.5 . . ?
H68A C68 H68B 109.5 . . ?
H68A C68 H68C 109.5 . . ?
H68B C68 H68C 109.5 . . ?
S9 C69 H69A 109.5 . . ?
S9 C69 H69B 109.5 . . ?
S9 C69 H69C 109.5 . . ?
H69A C69 H69B 109.5 . . ?
H69A C69 H69C 109.5 . . ?
H69B C69 H69C 109.5 . . ?

loop_
_geom_bond_atom_site_label_1
_geom_bond_atom_site_label_2
_geom_bond_distance
_geom_bond_site_symmetry_2
_geom_bond_publ_flag
Cl1 C16 1.735(2) . ?
S1 O2 1.4413(14) . ?
S1 N3 1.5667(17) . ?
S1 N4 1.5800(17) . ?
S1 C14 1.778(2) . ?
O1 C12 1.221(2) . ?
N1 C7 1.352(3) . ?
N1 C11 1.329(2) . ?
N2 H2 0.91(3) . ?
N2 C9 1.350(3) . ?
N2 C11 1.363(2) . ?
N3 C11 1.362(3) . ?
N4 C12 1.371(3) . ?
N5 C19 1.146(3) . ?
C1 H1 0.9500 . ?
C1 C2 1.388(3) . ?
C1 C6 1.397(3) . ?
C2 H2A 0.9500 . ?
C2 C3 1.391(3) . ?
C3 H3 0.9500 . ?
C3 C4 1.383(3) . ?
C4 H4 0.9500 . ?
C4 C5 1.396(3) . ?
C5 H5 0.9500 . ?
C5 C6 1.391(3) . ?
C6 C7 1.483(3) . ?
C7 C8 1.395(3) . ?
C8 H8 0.9500 . ?
C8 C9 1.376(3) . ?
C9 C10 1.486(3) . ?
C10 H10A 0.9800 . ?
C10 H10B 0.9800 . ?
C10 H10C 0.9800 . ?
C12 C13 1.510(3) . ?
C13 C14 1.379(3) . ?
C13 C18 1.396(3) . ?
C14 C15 1.383(3) . ?
C15 H15 0.9500 . ?
C15 C16 1.398(3) . ?
C16 C17 1.390(3) . ?
C17 H17 0.9500 . ?
C17 C18 1.404(3) . ?
C18 C19 1.446(3) . ?
Cl2 C35 1.736(2) . ?
S2 O4 1.4362(14) . ?
S2 N8 1.5722(17) . ?
S2 N9 1.5785(18) . ?
S2 C33 1.772(2) . ?
O3 C31 1.222(3) . ?
N6 C26 1.348(2) . ?
N6 C30 1.338(2) . ?
N7 H7 0.90(3) . ?
N7 C28 1.346(2) . ?
N7 C30 1.362(3) . ?
N8 C30 1.348(2) . ?
N9 C31 1.374(3) . ?
N10 C38 1.147(3) . ?
C20 H20 0.9500 . ?
C20 C21 1.389(3) . ?
C20 C25 1.396(3) . ?
C21 H21 0.9500 . ?
C21 C22 1.383(3) . ?
C22 H22 0.9500 . ?
C22 C23 1.385(3) . ?
C23 H23 0.9500 . ?
C23 C24 1.388(3) . ?
C24 H24 0.9500 . ?
C24 C25 1.397(3) . ?
C25 C26 1.482(3) . ?
C26 C27 1.406(3) . ?
C27 H27 0.9500 . ?
C27 C28 1.377(3) . ?
C28 C29 1.499(3) . ?
C29 H29A 0.9800 . ?
C29 H29B 0.9800 . ?
C29 H29C 0.9800 . ?
C31 C32 1.512(3) . ?
C32 C33 1.378(3) . ?
C32 C37 1.402(3) . ?
C33 C34 1.382(3) . ?
C34 H34 0.9500 . ?
C34 C35 1.391(3) . ?
C35 C36 1.385(3) . ?
C36 H36 0.9500 . ?
C36 C37 1.403(3) . ?
C37 C38 1.441(3) . ?
Cl3 C54 1.730(2) . ?
S3 O6 1.4371(15) . ?
S3 N13 1.5619(17) . ?
S3 N14 1.5884(19) . ?
S3 C52 1.779(2) . ?
O5 C50 1.229(3) . ?
N11 C45 1.352(2) . ?
N11 C49 1.331(3) . ?
N12 H12 0.91(3) . ?
N12 C47 1.343(2) . ?
N12 C49 1.363(3) . ?
N13 C49 1.358(2) . ?
N14 C50 1.361(3) . ?
N15 C57 1.147(3) . ?
C39 H39 0.9500 . ?
C39 C40 1.386(3) . ?
C39 C44 1.396(3) . ?
C40 H40 0.9500 . ?
C40 C41 1.388(3) . ?
C41 H41 0.9500 . ?
C41 C42 1.381(3) . ?
C42 H42 0.9500 . ?
C42 C43 1.390(3) . ?
C43 H43 0.9500 . ?
C43 C44 1.396(3) . ?
C44 C45 1.481(3) . ?
C45 C46 1.399(3) . ?
C46 H46 0.9500 . ?
C46 C47 1.378(3) . ?
C47 C48 1.495(3) . ?
C48 H48A 0.9800 . ?
C48 H48B 0.9800 . ?
C48 H48C 0.9800 . ?
C50 C51 1.507(3) . ?
C51 C52 1.377(3) . ?
C51 C56 1.394(3) . ?
C52 C53 1.379(3) . ?
C53 H53 0.9500 . ?
C53 C54 1.395(3) . ?
C54 C55 1.391(3) . ?
C55 H55 0.9500 . ?
C55 C56 1.399(3) . ?
C56 C57 1.442(3) . ?
S4 O7 1.4967(17) . ?
S4 C58 1.792(3) . ?
S4 C59 1.789(2) . ?
C58 H58A 0.9800 . ?
C58 H58B 0.9800 . ?
C58 H58C 0.9800 . ?
C59 H59A 0.9800 . ?
C59 H59B 0.9800 . ?
C59 H59C 0.9800 . ?
S5 O8 1.5030(18) . ?
S5 C60 1.780(3) . ?
S5 C61 1.801(3) . ?
C60 H60A 0.9800 . ?
C60 H60B 0.9800 . ?
C60 H60C 0.9800 . ?
C61 H61A 0.9800 . ?
C61 H61B 0.9800 . ?
C61 H61C 0.9800 . ?
S6 O9 1.5197(15) . ?
S6 C62 1.779(2) . ?
S6 C63 1.782(2) . ?
C62 H62A 0.9800 . ?
C62 H62B 0.9800 . ?
C62 H62C 0.9800 . ?
C63 H63A 0.9800 . ?
C63 H63B 0.9800 . ?
C63 H63C 0.9800 . ?
S7 O10 1.5245(15) . ?
S7 C64 1.784(2) . ?
S7 C65 1.783(2) . ?
C64 H64A 0.9800 . ?
C64 H64B 0.9800 . ?
C64 H64C 0.9800 . ?
C65 H65A 0.9800 . ?
C65 H65B 0.9800 . ?
C65 H65C 0.9800 . ?
S8 O11 1.4898(19) . ?
S8 C66 1.788(3) . ?
S8 C67 1.787(3) . ?
C66 H66A 0.9800 . ?
C66 H66B 0.9800 . ?
C66 H66C 0.9800 . ?
C67 H67A 0.9800 . ?
C67 H67B 0.9800 . ?
C67 H67C 0.9800 . ?
S9 O12 1.5150(15) . ?
S9 C68 1.777(2) . ?
S9 C69 1.783(2) . ?
C68 H68A 0.9800 . ?
C68 H68B 0.9800 . ?
C68 H68C 0.9800 . ?
C69 H69A 0.9800 . ?
C69 H69B 0.9800 . ?
C69 H69C 0.9800 . ?

loop_
_geom_torsion_atom_site_label_1
_geom_torsion_atom_site_label_2
_geom_torsion_atom_site_label_3
_geom_torsion_atom_site_label_4
_geom_torsion
_geom_torsion_site_symmetry_1
_geom_torsion_site_symmetry_2
_geom_torsion_site_symmetry_3
_geom_torsion_site_symmetry_4
_geom_torsion_publ_flag
Cl1 C16 C17 C18 178.08(15) . . . . ?
S1 N3 C11 N1 -15.8(3) . . . . ?
S1 N3 C11 N2 165.36(14) . . . . ?
S1 N4 C12 O1 -173.42(17) . . . . ?
S1 N4 C12 C13 6.8(2) . . . . ?
S1 C14 C15 C16 176.41(15) . . . . ?
O1 C12 C13 C14 175.05(19) . . . . ?
O1 C12 C13 C18 -5.9(3) . . . . ?
O2 S1 N3 C11 -172.13(15) . . . . ?
O2 S1 N4 C12 -122.47(14) . . . . ?
O2 S1 C14 C13 123.05(14) . . . . ?
O2 S1 C14 C15 -53.9(2) . . . . ?
N1 C7 C8 C9 0.8(3) . . . . ?
N3 S1 N4 C12 114.08(15) . . . . ?
N3 S1 C14 C13 -116.83(14) . . . . ?
N3 S1 C14 C15 66.2(2) . . . . ?
N4 S1 N3 C11 -44.34(18) . . . . ?
N4 S1 C14 C13 2.21(15) . . . . ?
N4 S1 C14 C15 -174.72(19) . . . . ?
N4 C12 C13 C14 -5.1(2) . . . . ?
N4 C12 C13 C18 173.88(19) . . . . ?
C1 C2 C3 C4 0.5(3) . . . . ?
C1 C6 C7 N1 -11.0(3) . . . . ?
C1 C6 C7 C8 168.47(19) . . . . ?
C2 C1 C6 C5 -0.1(3) . . . . ?
C2 C1 C6 C7 179.6(2) . . . . ?
C2 C3 C4 C5 0.4(3) . . . . ?
C3 C4 C5 C6 -1.2(3) . . . . ?
C4 C5 C6 C1 1.0(3) . . . . ?
C4 C5 C6 C7 -178.71(18) . . . . ?
C5 C6 C7 N1 168.79(17) . . . . ?
C5 C6 C7 C8 -11.8(3) . . . . ?
C6 C1 C2 C3 -0.6(3) . . . . ?
C6 C7 C8 C9 -178.55(18) . . . . ?
C7 N1 C11 N2 0.3(3) . . . . ?
C7 N1 C11 N3 -178.37(18) . . . . ?
C7 C8 C9 N2 -0.2(3) . . . . ?
C7 C8 C9 C10 178.78(19) . . . . ?
C9 N2 C11 N1 0.3(3) . . . . ?
C9 N2 C11 N3 179.20(17) . . . . ?
C11 N1 C7 C6 178.50(16) . . . . ?
C11 N1 C7 C8 -0.9(3) . . . . ?
C11 N2 C9 C8 -0.4(3) . . . . ?
C11 N2 C9 C10 -179.44(18) . . . . ?
C12 C13 C14 S1 1.3(2) . . . . ?
C12 C13 C14 C15 178.41(18) . . . . ?
C12 C13 C18 C17 -177.85(19) . . . . ?
C12 C13 C18 C19 0.1(3) . . . . ?
C13 C14 C15 C16 0.0(3) . . . . ?
C14 S1 N3 C11 65.98(18) . . . . ?
C14 S1 N4 C12 -5.32(16) . . . . ?
C14 C13 C18 C17 1.1(3) . . . . ?
C14 C13 C18 C19 179.05(19) . . . . ?
C14 C15 C16 Cl1 -177.69(15) . . . . ?
C14 C15 C16 C17 0.3(3) . . . . ?
C15 C16 C17 C18 0.1(3) . . . . ?
C16 C17 C18 C13 -0.8(3) . . . . ?
C16 C17 C18 C19 -178.80(19) . . . . ?
C18 C13 C14 S1 -177.82(15) . . . . ?
C18 C13 C14 C15 -0.7(3) . . . . ?
Cl2 C35 C36 C37 -179.97(16) . . . . ?
S2 N8 C30 N6 -3.1(3) . . . . ?
S2 N8 C30 N7 177.06(13) . . . . ?
S2 N9 C31 O3 179.66(16) . . . . ?
S2 N9 C31 C32 0.5(2) . . . . ?
S2 C33 C34 C35 -177.34(16) . . . . ?
O3 C31 C32 C33 -177.03(18) . . . . ?
O3 C31 C32 C37 5.2(3) . . . . ?
O4 S2 N8 C30 -175.47(16) . . . . ?
O4 S2 N9 C31 -121.01(14) . . . . ?
O4 S2 C33 C32 124.13(14) . . . . ?
O4 S2 C33 C34 -58.8(2) . . . . ?
N6 C26 C27 C28 -0.9(3) . . . . ?
N8 S2 N9 C31 114.90(14) . . . . ?
N8 S2 C33 C32 -117.44(14) . . . . ?
N8 S2 C33 C34 59.6(2) . . . . ?
N9 S2 N8 C30 -47.35(19) . . . . ?
N9 S2 C33 C32 3.41(15) . . . . ?
N9 S2 C33 C34 -179.51(19) . . . . ?
N9 C31 C32 C33 2.2(2) . . . . ?
N9 C31 C32 C37 -175.63(19) . . . . ?
C20 C21 C22 C23 -1.3(3) . . . . ?
C20 C25 C26 N6 -6.5(3) . . . . ?
C20 C25 C26 C27 174.07(18) . . . . ?
C21 C20 C25 C24 0.5(3) . . . . ?
C21 C20 C25 C26 177.97(18) . . . . ?
C21 C22 C23 C24 1.4(3) . . . . ?
C22 C23 C24 C25 -0.5(3) . . . . ?
C23 C24 C25 C20 -0.5(3) . . . . ?
C23 C24 C25 C26 -177.89(19) . . . . ?
C24 C25 C26 N6 170.86(18) . . . . ?
C24 C25 C26 C27 -8.6(3) . . . . ?
C25 C20 C21 C22 0.4(3) . . . . ?
C25 C26 C27 C28 178.46(17) . . . . ?
C26 N6 C30 N7 -1.6(3) . . . . ?
C26 N6 C30 N8 178.55(18) . . . . ?
C26 C27 C28 N7 -0.7(3) . . . . ?
C26 C27 C28 C29 178.43(19) . . . . ?
C28 N7 C30 N6 0.0(3) . . . . ?
C28 N7 C30 N8 179.87(17) . . . . ?
C30 N6 C26 C25 -177.35(16) . . . . ?
C30 N6 C26 C27 2.1(3) . . . . ?
C30 N7 C28 C27 1.1(3) . . . . ?
C30 N7 C28 C29 -178.05(18) . . . . ?
C31 C32 C33 S2 -3.43(19) . . . . ?
C31 C32 C33 C34 179.34(18) . . . . ?
C31 C32 C37 C36 -178.97(19) . . . . ?
C31 C32 C37 C38 4.6(3) . . . . ?
C32 C33 C34 C35 -0.8(3) . . . . ?
C33 S2 N8 C30 62.94(18) . . . . ?
C33 S2 N9 C31 -2.24(15) . . . . ?
C33 C32 C37 C36 3.4(3) . . . . ?
C33 C32 C37 C38 -173.02(18) . . . . ?
C33 C34 C35 Cl2 -179.27(15) . . . . ?
C33 C34 C35 C36 3.4(3) . . . . ?
C34 C35 C36 C37 -2.6(3) . . . . ?
C35 C36 C37 C32 -0.9(3) . . . . ?
C35 C36 C37 C38 175.67(19) . . . . ?
C37 C32 C33 S2 174.65(15) . . . . ?
C37 C32 C33 C34 -2.6(3) . . . . ?
Cl3 C54 C55 C56 178.90(15) . . . . ?
S3 N13 C49 N11 -12.9(3) . . . . ?
S3 N13 C49 N12 169.46(14) . . . . ?
S3 N14 C50 O5 -177.42(17) . . . . ?
S3 N14 C50 C51 2.3(2) . . . . ?
S3 C52 C53 C54 176.04(15) . . . . ?
O5 C50 C51 C52 176.78(19) . . . . ?
O5 C50 C51 C56 -2.8(3) . . . . ?
O6 S3 N13 C49 177.94(16) . . . . ?
O6 S3 N14 C50 -116.86(15) . . . . ?
O6 S3 C52 C51 119.43(14) . . . . ?
O6 S3 C52 C53 -58.3(2) . . . . ?
N11 C45 C46 C47 1.4(3) . . . . ?
N13 S3 N14 C50 118.43(15) . . . . ?
N13 S3 C52 C51 -119.93(14) . . . . ?
N13 S3 C52 C53 62.3(2) . . . . ?
N14 S3 N13 C49 -53.51(19) . . . . ?
N14 S3 C52 C51 -0.80(15) . . . . ?
N14 S3 C52 C53 -178.52(19) . . . . ?
N14 C50 C51 C52 -3.0(2) . . . . ?
N14 C50 C51 C56 177.48(19) . . . . ?
C39 C40 C41 C42 -0.3(3) . . . . ?
C39 C44 C45 N11 -174.48(17) . . . . ?
C39 C44 C45 C46 4.4(3) . . . . ?
C40 C39 C44 C43 0.0(3) . . . . ?
C40 C39 C44 C45 178.96(18) . . . . ?
C40 C41 C42 C43 0.2(3) . . . . ?
C41 C42 C43 C44 -0.1(3) . . . . ?
C42 C43 C44 C39 0.0(3) . . . . ?
C42 C43 C44 C45 -179.01(19) . . . . ?
C43 C44 C45 N11 4.5(3) . . . . ?
C43 C44 C45 C46 -176.68(18) . . . . ?
C44 C39 C40 C41 0.1(3) . . . . ?
C44 C45 C46 C47 -177.42(17) . . . . ?
C45 N11 C49 N12 1.1(3) . . . . ?
C45 N11 C49 N13 -176.26(18) . . . . ?
C45 C46 C47 N12 -0.2(3) . . . . ?
C45 C46 C47 C48 178.29(18) . . . . ?
C47 N12 C49 N11 0.0(3) . . . . ?
C47 N12 C49 N13 177.72(17) . . . . ?
C49 N11 C45 C44 177.03(16) . . . . ?
C49 N11 C45 C46 -1.8(3) . . . . ?
C49 N12 C47 C46 -0.5(3) . . . . ?
C49 N12 C47 C48 -179.08(17) . . . . ?
C50 C51 C52 S3 2.13(19) . . . . ?
C50 C51 C52 C53 -179.99(18) . . . . ?
C50 C51 C56 C55 -178.76(19) . . . . ?
C50 C51 C56 C57 2.5(3) . . . . ?
C51 C52 C53 C54 -1.3(3) . . . . ?
C52 S3 N13 C49 56.39(19) . . . . ?
C52 S3 N14 C50 -0.94(16) . . . . ?
C52 C51 C56 C55 1.7(3) . . . . ?
C52 C51 C56 C57 -177.05(19) . . . . ?
C52 C53 C54 Cl3 -177.63(15) . . . . ?
C52 C53 C54 C55 1.7(3) . . . . ?
C53 C54 C55 C56 -0.5(3) . . . . ?
C54 C55 C56 C51 -1.3(3) . . . . ?
C54 C55 C56 C57 177.49(19) . . . . ?
C56 C51 C52 S3 -178.28(15) . . . . ?
C56 C51 C52 C53 -0.4(3) . . . . ?

loop_
_exptl_oxdiff_crystal_face_indexfrac_h
_exptl_oxdiff_crystal_face_indexfrac_k
_exptl_oxdiff_crystal_face_indexfrac_l
_exptl_oxdiff_crystal_face_x
_exptl_oxdiff_crystal_face_y
_exptl_oxdiff_crystal_face_z
-2.0016 -4.9983 3.9963 0.1925 -0.3226 0.4971
0.0002 -0.0000 -0.9991 -0.0223 0.0751 0.0013
2.0018 4.9982 -4.9954 -0.2148 0.3977 -0.4959
-4.9908 0.0057 -1.9976 0.5220 0.2593 -0.0925
3.9883 -5.0052 0.9982 -0.5545 -0.2282 0.6151
4.9944 3.9949 1.9979 -0.4232 -0.2066 -0.3398
-2.9900 5.0041 -0.9983 0.4411 0.2064 -0.5961
2.0002 4.9985 4.9957 0.0085 -0.3533 -0.5087
-0.0011 -1.0001 0.9990 -0.0024 -0.0883 0.1068
3.9928 -1.0049 -4.9962 -0.5897 0.2751 0.1906
4.9937 1.9944 -4.9960 -0.6289 0.2928 -0.1146
-4.9942 -2.9946 1.9986 0.5372 -0.0806 0.2265
-4.9889 3.0062 2.9982 0.7077 -0.0767 -0.4231
2.9894 -5.0040 4.9948 -0.3518 -0.5068 0.5909
4.9915 -0.0058 -1.9989 -0.6113 0.0411 0.0977
4.9931 1.9945 -0.9996 -0.5396 -0.0076 -0.1198
-1.9984 -2.9983 -4.9956 0.0409 0.3796 0.2926
